data_1507036
loop_
_publ_author_name
'Bu, Jian-Hua'
'Zheng, Qi-Yu'
'Chen, Chuan-Feng'
'Huang, Zhi-Tang'

_publ_section_title
;
 New fluorescence-quenching process through resumption of PET process
 induced by complexation of alkali metal ion.
;
_journal_issue 19
_journal_name_full 'Organic letters'
_journal_page_first 3301
_journal_page_last 3303
_journal_paper_doi 10.1021/ol0487985
_journal_volume 6
_journal_year 2004
_chemical_formula_sum 'C55 H57 N O7'
_chemical_formula_weight 844.02
_chemical_name_systematic
; 
 ? 
;
_space_group_IT_number 14
_symmetry_cell_setting monoclinic
_symmetry_space_group_name_Hall '-P 2ybc'
_symmetry_space_group_name_H-M 'P 1 21/c 1'
_atom_sites_solution_hydrogens geom
_atom_sites_solution_primary direct
_atom_sites_solution_secondary difmap
_audit_creation_method SHELXL-97
_cell_angle_alpha 90.00
_cell_angle_beta 109.457(6)
_cell_angle_gamma 90.00
_cell_formula_units_Z 4
_cell_length_a 13.815(4)
_cell_length_b 30.518(9)
_cell_length_c 11.346(4)
_cell_measurement_reflns_used 884
_cell_measurement_temperature 293(2)
_cell_measurement_theta_max 20.42
_cell_measurement_theta_min 2.42
_cell_volume 4510(2)
_computing_cell_refinement 'Bruker SMART'
_computing_data_collection 'Bruker SMART'
_computing_data_reduction 'Bruker SAINT'
_computing_molecular_graphics 'Bruker SHELXTL'
_computing_publication_material 'Bruker SHELXTL'
_computing_structure_refinement 'SHELXL-97 (Sheldrick, 1997)'
_computing_structure_solution 'SHELXS-97 (Sheldrick, 1990)'
_diffrn_ambient_temperature 293(2)
_diffrn_measured_fraction_theta_full 1.000
_diffrn_measured_fraction_theta_max 1.000
_diffrn_measurement_device_type 'CCD area detector'
_diffrn_measurement_method 'phi and omega scans'
_diffrn_radiation_monochromator graphite
_diffrn_radiation_source 'fine-focus sealed tube'
_diffrn_radiation_type MoK\a
_diffrn_radiation_wavelength 0.71073
_diffrn_reflns_av_R_equivalents 0.0990
_diffrn_reflns_av_sigmaI/netI 0.1345
_diffrn_reflns_limit_h_max 16
_diffrn_reflns_limit_h_min -14
_diffrn_reflns_limit_k_max 36
_diffrn_reflns_limit_k_min -31
_diffrn_reflns_limit_l_max 7
_diffrn_reflns_limit_l_min -13
_diffrn_reflns_number 23071
_diffrn_reflns_theta_full 25.01
_diffrn_reflns_theta_max 25.01
_diffrn_reflns_theta_min 1.33
_exptl_absorpt_coefficient_mu 0.081
_exptl_absorpt_correction_T_max 1.000000
_exptl_absorpt_correction_T_min 0.840375
_exptl_absorpt_correction_type multi-scan
_exptl_absorpt_process_details SADABS
_exptl_crystal_density_diffrn 1.243
_exptl_crystal_density_meas ?
_exptl_crystal_density_method 'not measured'
_exptl_crystal_F_000 1800
_exptl_crystal_size_max 0.22
_exptl_crystal_size_mid 0.18
_exptl_crystal_size_min 0.14
_refine_diff_density_max 0.344
_refine_diff_density_min -0.309
_refine_diff_density_rms 0.051
_refine_ls_extinction_method none
_refine_ls_goodness_of_fit_ref 1.026
_refine_ls_hydrogen_treatment mixed
_refine_ls_matrix_type full
_refine_ls_number_parameters 613
_refine_ls_number_reflns 7960
_refine_ls_number_restraints 42
_refine_ls_restrained_S_all 1.076
_refine_ls_R_factor_all 0.2026
_refine_ls_R_factor_gt 0.0794
_refine_ls_shift/su_max 0.002
_refine_ls_shift/su_mean 0.000
_refine_ls_structure_factor_coef Fsqd
_refine_ls_weighting_details 'calc w=1/[\s^2^(Fo^2^)+(0.0900P)^2^+0.0000P] where P=(Fo^2^+2Fc^2^)/3'
_refine_ls_weighting_scheme calc
_refine_ls_wR_factor_gt 0.1723
_refine_ls_wR_factor_ref 0.2152
_reflns_number_gt 3448
_reflns_number_total 7960
_reflns_threshold_expression >2sigma(I)
_cod_data_source_file ol0487985si20040624_024038.cif
_cod_data_source_block 040102f
_cod_depositor_comments
;
The following automatic conversions were performed:

'_symmetry_cell_setting' value 'Monoclinic' changed to 'monoclinic'
according to /home/saulius/struct/CIF-dictionaries/cif_core.dic
dictionary named 'cif_core.dic' version 2.4.1 from
2010-06-29.

'_exptl_absorpt_correction_type' value 'MULTI-SCAN'
changed to 'multi-scan' according to
/home/saulius/struct/CIF-dictionaries/cif_core.dic dictionary named
'cif_core.dic' version 2.4.1 from 2010-06-29.

Automatic conversion script
Id: cif_fix_values 1715 2011-07-08 13:25:40Z adriana 

The following automatic conversions were performed:

'_exptl_crystal_density_meas' value 'NONE' was changed to '?' - the
value is perceived as not measured.

Automatic conversion script
Id: cif_fix_values 3008 2015-01-20 13:52:24Z robertas 
;
_cod_original_sg_symbol_H-M P2(1)/c
_cod_database_code 1507036

loop_
_symmetry_equiv_pos_as_xyz
'x, y, z'
'-x, y+1/2, -z+1/2'
'-x, -y, -z'
'x, -y-1/2, z-1/2'

loop_
_atom_site_label
_atom_site_type_symbol
_atom_site_fract_x
_atom_site_fract_y
_atom_site_fract_z
_atom_site_U_iso_or_equiv
_atom_site_adp_type
_atom_site_occupancy
_atom_site_symmetry_multiplicity
_atom_site_calc_flag
_atom_site_refinement_flags
_atom_site_disorder_assembly
_atom_site_disorder_group
O1 O 0.2015(2) 0.11361(9) 0.0755(3) 0.0469(8) Uani 1 1 d D A .
O2 O -0.0516(3) 0.08797(12) 0.0775(3) 0.0680(10) Uani 1 1 d D . .
O5 O 0.4312(2) 0.07092(10) 0.4540(3) 0.0579(9) Uani 1 1 d D . .
O6 O 0.4606(2) 0.06898(8) 0.1087(3) 0.0430(8) Uani 1 1 d . . .
O7 O 0.4307(3) 0.18843(9) 0.2475(3) 0.0538(9) Uani 1 1 d . . .
N1 N 0.2167(3) -0.06978(11) 0.1664(4) 0.0595(12) Uani 1 1 d . . .
H1 H 0.1539 -0.0705 0.1176 0.071 Uiso 1 1 calc R . .
C1 C 0.4015(3) 0.03364(12) 0.1237(4) 0.0362(11) Uani 1 1 d . . .
C2 C 0.3043(3) 0.02701(12) 0.0349(4) 0.0381(11) Uani 1 1 d . . .
C3 C 0.2450(3) -0.00705(13) 0.0539(4) 0.0426(12) Uani 1 1 d . . .
H3A H 0.1797 -0.0113 -0.0038 0.051 Uiso 1 1 calc R . .
C4 C 0.2795(3) -0.03520(13) 0.1565(5) 0.0420(12) Uani 1 1 d . . .
C5 C 0.3752(3) -0.02698(12) 0.2429(4) 0.0404(12) Uani 1 1 d . . .
H5A H 0.3995 -0.0452 0.3123 0.048 Uiso 1 1 calc R . .
C6 C 0.4364(3) 0.00757(13) 0.2297(4) 0.0398(11) Uani 1 1 d . . .
C7 C 0.5383(3) 0.01532(13) 0.3317(5) 0.0493(13) Uani 1 1 d . . .
H7A H 0.5916 0.0026 0.3046 0.059 Uiso 1 1 calc R . .
H7B H 0.5376 -0.0008 0.4052 0.059 Uiso 1 1 calc R . .
C8 C 0.5687(3) 0.06221(13) 0.3709(4) 0.0432(12) Uani 1 1 d . . .
C9 C 0.5108(4) 0.08925(15) 0.4217(4) 0.0442(12) Uani 1 1 d . . .
C10 C 0.5397(4) 0.13240(15) 0.4555(4) 0.0513(13) Uani 1 1 d . . .
C11 C 0.6296(5) 0.14744(17) 0.4431(5) 0.0672(16) Uani 1 1 d . . .
H11A H 0.6498 0.1762 0.4659 0.081 Uiso 1 1 calc R . .
C12 C 0.6901(4) 0.12156(19) 0.3984(5) 0.0667(16) Uani 1 1 d . . .
H12A H 0.7512 0.1323 0.3923 0.080 Uiso 1 1 calc R A .
C13 C 0.6592(4) 0.07920(16) 0.3622(5) 0.0550(14) Uani 1 1 d . . .
H13A H 0.7001 0.0616 0.3312 0.066 Uiso 1 1 calc R . .
C14 C 0.4778(5) 0.16282(17) 0.5098(5) 0.0759(18) Uani 1 1 d . . .
H14A H 0.5182 0.1890 0.5399 0.091 Uiso 1 1 calc R . .
H14B H 0.4688 0.1484 0.5816 0.091 Uiso 1 1 calc R . .
C15 C 0.3724(4) 0.17689(14) 0.4227(5) 0.0543(14) Uani 1 1 d . . .
C16 C 0.2902(5) 0.17796(15) 0.4681(5) 0.0678(17) Uani 1 1 d . . .
H16A H 0.3019 0.1712 0.5516 0.081 Uiso 1 1 calc R . .
C17 C 0.1921(5) 0.18868(16) 0.3928(7) 0.0711(17) Uani 1 1 d . . .
H17A H 0.1390 0.1900 0.4259 0.085 Uiso 1 1 calc R A .
C18 C 0.1737(4) 0.19745(15) 0.2688(6) 0.0627(15) Uani 1 1 d . . .
H18A H 0.1072 0.2040 0.2175 0.075 Uiso 1 1 calc R . .
C19 C 0.2522(4) 0.19678(13) 0.2183(5) 0.0473(13) Uani 1 1 d . . .
C20 C 0.3518(4) 0.18827(13) 0.2971(5) 0.0489(13) Uani 1 1 d . . .
C21 C 0.2293(4) 0.20665(14) 0.0806(5) 0.0574(14) Uani 1 1 d . . .
H21A H 0.2569 0.2355 0.0748 0.069 Uiso 1 1 calc R . .
H21B H 0.1553 0.2087 0.0427 0.069 Uiso 1 1 calc R . .
C22 C 0.2674(4) 0.17585(14) 0.0003(4) 0.0447(12) Uani 1 1 d . . .
C23 C 0.2492(3) 0.13068(14) -0.0040(4) 0.0399(11) Uani 1 1 d . A .
C24 C 0.2815(3) 0.10297(14) -0.0803(4) 0.0429(12) Uani 1 1 d . . .
C25 C 0.3297(4) 0.12175(15) -0.1571(5) 0.0554(14) Uani 1 1 d . . .
H25A H 0.3505 0.1041 -0.2111 0.066 Uiso 1 1 calc R . .
C26 C 0.3474(4) 0.16640(16) -0.1548(5) 0.0588(15) Uani 1 1 d . . .
H26A H 0.3799 0.1785 -0.2069 0.071 Uiso 1 1 calc R A .
C27 C 0.3172(4) 0.19276(16) -0.0758(5) 0.0564(14) Uani 1 1 d . . .
H27A H 0.3307 0.2227 -0.0736 0.068 Uiso 1 1 calc R . .
C28 C 0.2631(4) 0.05379(13) -0.0851(4) 0.0492(13) Uani 1 1 d . . .
H28A H 0.2921 0.0416 -0.1450 0.059 Uiso 1 1 calc R . .
H28B H 0.1895 0.0491 -0.1186 0.059 Uiso 1 1 calc R . .
C29 C 0.2548(4) -0.10465(14) 0.2570(5) 0.0529(13) Uani 1 1 d . . .
H29A H 0.2635 -0.0937 0.3402 0.064 Uiso 1 1 calc R . .
H29B H 0.3212 -0.1145 0.2556 0.064 Uiso 1 1 calc R . .
C30 C 0.1797(4) -0.14292(14) 0.2269(4) 0.0450(12) Uani 1 1 d . . .
C31 C 0.0980(4) -0.14299(16) 0.2743(5) 0.0542(14) Uani 1 1 d . . .
C32 C 0.0801(5) -0.1086(2) 0.3478(6) 0.0804(18) Uani 1 1 d . . .
H32A H 0.1249 -0.0849 0.3673 0.096 Uiso 1 1 calc R . .
C33 C -0.0005(7) -0.1091(3) 0.3906(7) 0.117(3) Uani 1 1 d . . .
H33A H -0.0100 -0.0860 0.4392 0.140 Uiso 1 1 calc R . .
C34 C -0.0692(7) -0.1443(4) 0.3619(9) 0.127(4) Uani 1 1 d . . .
H34A H -0.1248 -0.1443 0.3909 0.153 Uiso 1 1 calc R . .
C35 C -0.0560(6) -0.1781(3) 0.2929(8) 0.108(3) Uani 1 1 d . . .
H35A H -0.1021 -0.2013 0.2757 0.129 Uiso 1 1 calc R . .
C36 C 0.0280(4) -0.1788(2) 0.2455(6) 0.0694(17) Uani 1 1 d . . .
C37 C 0.0396(5) -0.2124(2) 0.1707(7) 0.083(2) Uani 1 1 d . . .
H37A H -0.0065 -0.2356 0.1529 0.099 Uiso 1 1 calc R . .
C38 C 0.1175(5) -0.21232(17) 0.1217(6) 0.0725(17) Uani 1 1 d . . .
C39 C 0.1254(7) -0.2462(3) 0.0402(9) 0.118(3) Uani 1 1 d . . .
H39A H 0.0787 -0.2693 0.0236 0.141 Uiso 1 1 calc R . .
C40 C 0.1970(9) -0.2460(3) -0.0127(10) 0.140(4) Uani 1 1 d . . .
H40A H 0.1997 -0.2684 -0.0672 0.168 Uiso 1 1 calc R . .
C41 C 0.2702(7) -0.2116(3) 0.0138(8) 0.117(3) Uani 1 1 d . . .
H41A H 0.3214 -0.2119 -0.0226 0.140 Uiso 1 1 calc R . .
C42 C 0.2667(5) -0.1780(2) 0.0917(6) 0.0801(18) Uani 1 1 d . . .
H42A H 0.3152 -0.1556 0.1075 0.096 Uiso 1 1 calc R . .
C43 C 0.1896(4) -0.17674(15) 0.1490(5) 0.0539(14) Uani 1 1 d . . .
C44 C 0.0966(4) 0.1020(2) 0.0223(5) 0.0763(17) Uani 1 1 d D . .
H44A H 0.0644 0.1205 -0.0496 0.092 Uiso 1 1 calc R A .
H44B H 0.0915 0.0718 -0.0063 0.092 Uiso 1 1 calc R . .
C45 C 0.0451(5) 0.1065(3) 0.1078(8) 0.148(4) Uani 1 1 d D A .
H45A H 0.0388 0.1376 0.1218 0.178 Uiso 1 1 calc R . .
H45B H 0.0878 0.0939 0.1864 0.178 Uiso 1 1 calc R . .
C46 C -0.1035(5) 0.0993(2) 0.1595(7) 0.099(2) Uani 0.50 1 d PD A 1
H46A H -0.1755 0.0923 0.1198 0.118 Uiso 0.50 1 calc PR A 1
H46B H -0.0986 0.1308 0.1713 0.118 Uiso 0.50 1 calc PR A 1
C47 C -0.0677(6) 0.0782(4) 0.2850(8) 0.161(5) Uani 0.50 1 d PD A 1
H47A H 0.0021 0.0879 0.3277 0.194 Uiso 0.50 1 calc PR A 1
H47B H -0.1095 0.0895 0.3320 0.194 Uiso 0.50 1 calc PR A 1
O3 O -0.0688(7) 0.0353(3) 0.2910(10) 0.094(3) Uani 0.50 1 d PD A 1
C48 C 0.0062(8) 0.0117(4) 0.2641(12) 0.084(4) Uani 0.50 1 d PD A 1
H48A H 0.0148 0.0273 0.1935 0.101 Uiso 0.50 1 d PR A 1
H48B H -0.0120 -0.0184 0.2385 0.101 Uiso 0.50 1 d PR A 1
C49 C 0.1136(10) 0.0111(4) 0.3616(14) 0.084(5) Uani 0.50 1 d PD A 1
H49A H 0.1008 0.0112 0.4407 0.101 Uiso 0.50 1 d PR A 1
H49B H 0.1535 -0.0148 0.3584 0.101 Uiso 0.50 1 d PR A 1
O4 O 0.1613(4) 0.0510(2) 0.3556(7) 0.073(2) Uani 0.50 1 d PD A 1
C50 C 0.2626(7) 0.0571(6) 0.4390(11) 0.062(4) Uani 0.50 1 d PDU A 1
H50A H 0.2897 0.0305 0.4852 0.074 Uiso 0.50 1 d PR A 1
H50B H 0.2597 0.0798 0.4977 0.074 Uiso 0.50 1 d PR A 1
C51 C 0.3285(3) 0.07326(16) 0.3670(5) 0.0519(13) Uani 0.50 1 d PD A 1
H51A H 0.3199 0.0538 0.2965 0.062 Uiso 0.50 1 d PR A 1
H51B H 0.3117 0.1030 0.3364 0.062 Uiso 0.50 1 d PR A 1
C46' C -0.1035(5) 0.0993(2) 0.1595(7) 0.099(2) Uani 0.50 1 d PD A 2
H46C H -0.1755 0.0923 0.1198 0.118 Uiso 0.50 1 calc PR A 2
H46D H -0.0986 0.1308 0.1713 0.118 Uiso 0.50 1 calc PR A 2
C47' C -0.0677(6) 0.0782(4) 0.2850(8) 0.161(5) Uani 0.50 1 d PD A 2
H47C H -0.0803 0.1005 0.3393 0.194 Uiso 0.50 1 calc PR A 2
H47D H -0.1188 0.0558 0.2786 0.194 Uiso 0.50 1 calc PR A 2
O3' O 0.0227(7) 0.0589(4) 0.3584(8) 0.113(3) Uani 0.50 1 d PD A 2
C48' C 0.0665(16) 0.0185(5) 0.407(2) 0.133(9) Uani 0.50 1 d PD A 2
H48C H 0.0828 0.0021 0.3423 0.160 Uiso 0.50 1 calc PR A 2
H48D H 0.0180 0.0014 0.4328 0.160 Uiso 0.50 1 calc PR A 2
C49' C 0.1636(15) 0.0261(6) 0.517(2) 0.168(8) Uani 0.50 1 d PDU A 2
H49C H 0.1446 0.0393 0.5843 0.201 Uiso 0.50 1 calc PR A 2
H49D H 0.1947 -0.0021 0.5470 0.201 Uiso 0.50 1 calc PR A 2
O4' O 0.2401(13) 0.0538(6) 0.4923(16) 0.186(7) Uani 0.50 1 d PDU A 2
C50' C 0.2634(11) 0.0352(5) 0.3971(16) 0.134(10) Uani 0.50 1 d PD A 2
H50C H 0.2071 0.0275 0.3221 0.160 Uiso 0.50 1 d PR A 2
H50D H 0.3064 0.0094 0.4245 0.160 Uiso 0.50 1 d PR A 2
C51' C 0.3285(3) 0.07326(16) 0.3670(5) 0.0519(13) Uani 0.50 1 d P A 2
H51C H 0.3273 0.0680 0.2759 0.062 Uiso 0.50 1 d PR A 2
H51D H 0.2960 0.0992 0.3680 0.062 Uiso 0.50 1 d PR A 2
C52 C 0.5310(4) 0.05867(14) 0.0447(5) 0.0596(15) Uani 1 1 d . . .
H52A H 0.4940 0.0473 -0.0379 0.072 Uiso 1 1 d R . .
H52B H 0.5795 0.0366 0.0906 0.072 Uiso 1 1 d R . .
C53 C 0.5872(4) 0.09997(16) 0.0346(6) 0.0732(17) Uani 1 1 d . . .
H53A H 0.6347 0.0939 -0.0089 0.110 Uiso 1 1 d R . .
H53B H 0.6240 0.1108 0.1168 0.110 Uiso 1 1 d R . .
H53C H 0.5385 0.1216 -0.0108 0.110 Uiso 1 1 d R . .
C54 C 0.4820(5) 0.22955(16) 0.2560(6) 0.0760(17) Uani 1 1 d . . .
H54A H 0.5151 0.2377 0.3429 0.091 Uiso 1 1 d R . .
H54B H 0.4327 0.2522 0.2156 0.091 Uiso 1 1 d R . .
C55 C 0.5601(5) 0.22547(19) 0.1920(6) 0.0857(19) Uani 1 1 d . . .
H55A H 0.5960 0.2528 0.1970 0.129 Uiso 1 1 d R . .
H55B H 0.5265 0.2179 0.1057 0.129 Uiso 1 1 d R . .
H55C H 0.6080 0.2028 0.2321 0.129 Uiso 1 1 d R . .

loop_
_atom_site_aniso_label
_atom_site_aniso_U_11
_atom_site_aniso_U_22
_atom_site_aniso_U_33
_atom_site_aniso_U_23
_atom_site_aniso_U_13
_atom_site_aniso_U_12
O1 0.046(2) 0.0521(18) 0.038(2) 0.0089(16) 0.0079(17) -0.0060(15)
O2 0.044(2) 0.100(3) 0.057(3) 0.004(2) 0.013(2) -0.0092(19)
O5 0.042(2) 0.077(2) 0.050(2) 0.0190(18) 0.0089(19) 0.0003(17)
O6 0.0504(19) 0.0299(16) 0.051(2) -0.0011(14) 0.0194(17) -0.0061(14)
O7 0.066(2) 0.0456(19) 0.050(2) -0.0015(16) 0.021(2) 0.0099(17)
N1 0.050(3) 0.047(2) 0.068(3) 0.021(2) 0.002(2) -0.015(2)
C1 0.047(3) 0.023(2) 0.039(3) -0.001(2) 0.015(3) -0.002(2)
C2 0.049(3) 0.027(2) 0.037(3) 0.001(2) 0.013(3) 0.001(2)
C3 0.046(3) 0.039(3) 0.038(3) 0.003(2) 0.007(2) -0.006(2)
C4 0.045(3) 0.032(2) 0.048(3) 0.003(2) 0.013(3) -0.008(2)
C5 0.048(3) 0.029(2) 0.038(3) 0.006(2) 0.006(3) -0.003(2)
C6 0.040(3) 0.032(2) 0.045(3) -0.001(2) 0.010(2) 0.000(2)
C7 0.045(3) 0.040(3) 0.055(4) 0.005(2) 0.006(3) -0.001(2)
C8 0.036(3) 0.039(3) 0.046(3) 0.007(2) 0.002(2) -0.005(2)
C9 0.043(3) 0.047(3) 0.037(3) 0.011(2) 0.005(2) -0.003(2)
C10 0.060(4) 0.044(3) 0.036(3) 0.001(2) -0.002(3) -0.002(3)
C11 0.073(4) 0.049(3) 0.056(4) 0.002(3) -0.010(3) -0.018(3)
C12 0.044(3) 0.072(4) 0.071(4) 0.013(3) 0.000(3) -0.023(3)
C13 0.040(3) 0.063(3) 0.056(4) 0.006(3) 0.008(3) -0.001(3)
C14 0.109(5) 0.056(3) 0.049(4) -0.003(3) 0.007(4) 0.018(3)
C15 0.085(4) 0.042(3) 0.038(3) -0.004(2) 0.023(3) 0.012(3)
C16 0.127(6) 0.043(3) 0.048(4) -0.005(3) 0.050(4) 0.002(3)
C17 0.089(5) 0.055(3) 0.079(5) -0.004(3) 0.040(4) 0.003(3)
C18 0.078(4) 0.046(3) 0.069(5) -0.006(3) 0.031(4) 0.003(3)
C19 0.062(4) 0.030(2) 0.049(4) -0.003(2) 0.017(3) 0.007(2)
C20 0.075(4) 0.029(2) 0.046(4) -0.007(2) 0.025(3) 0.007(2)
C21 0.069(4) 0.042(3) 0.053(4) 0.008(3) 0.009(3) 0.004(2)
C22 0.057(3) 0.036(3) 0.039(3) 0.010(2) 0.012(3) 0.004(2)
C23 0.046(3) 0.043(3) 0.028(3) 0.014(2) 0.009(2) -0.004(2)
C24 0.054(3) 0.040(3) 0.028(3) 0.008(2) 0.006(2) -0.006(2)
C25 0.077(4) 0.053(3) 0.037(3) 0.006(2) 0.020(3) 0.002(3)
C26 0.085(4) 0.051(3) 0.044(4) 0.012(3) 0.027(3) -0.016(3)
C27 0.080(4) 0.041(3) 0.043(3) 0.006(3) 0.013(3) -0.012(3)
C28 0.065(3) 0.042(3) 0.038(3) 0.003(2) 0.014(3) -0.004(2)
C29 0.052(3) 0.047(3) 0.053(4) 0.014(3) 0.009(3) -0.005(2)
C30 0.050(3) 0.040(3) 0.040(3) 0.014(2) 0.008(3) -0.007(2)
C31 0.057(3) 0.061(3) 0.038(3) 0.014(3) 0.006(3) -0.010(3)
C32 0.079(5) 0.110(5) 0.048(4) 0.005(4) 0.017(4) 0.005(4)
C33 0.097(6) 0.192(9) 0.065(5) 0.014(6) 0.034(5) 0.030(6)
C34 0.069(6) 0.229(12) 0.096(8) 0.085(8) 0.043(6) 0.035(7)
C35 0.065(5) 0.152(8) 0.098(7) 0.071(6) 0.016(5) -0.010(5)
C36 0.049(4) 0.089(5) 0.061(4) 0.047(4) 0.006(3) -0.013(3)
C37 0.064(5) 0.061(4) 0.094(6) 0.026(4) -0.013(4) -0.025(3)
C38 0.083(5) 0.042(3) 0.069(5) 0.010(3) -0.007(4) -0.005(3)
C39 0.120(8) 0.070(5) 0.119(8) -0.020(5) -0.020(6) 0.013(5)
C40 0.171(11) 0.094(7) 0.102(8) -0.030(5) -0.025(7) 0.053(7)
C41 0.137(8) 0.129(7) 0.093(6) 0.007(6) 0.050(6) 0.057(6)
C42 0.094(5) 0.079(4) 0.071(5) 0.013(4) 0.031(4) 0.016(4)
C43 0.061(4) 0.042(3) 0.051(4) 0.014(3) 0.008(3) -0.001(3)
C44 0.056(4) 0.112(5) 0.058(4) 0.009(3) 0.015(3) -0.019(3)
C45 0.079(5) 0.272(11) 0.105(7) -0.058(7) 0.046(5) -0.092(6)
C46 0.074(5) 0.124(6) 0.091(6) -0.029(5) 0.019(5) 0.004(4)
C47 0.063(6) 0.332(16) 0.098(8) -0.041(10) 0.039(6) 0.030(9)
O3 0.040(6) 0.126(8) 0.103(8) 0.018(7) 0.005(5) -0.031(6)
C48 0.056(9) 0.096(9) 0.075(10) 0.017(8) -0.011(8) -0.018(7)
C49 0.060(9) 0.099(11) 0.094(12) 0.010(9) 0.025(9) 0.001(8)
O4 0.026(4) 0.088(5) 0.088(6) 0.045(4) -0.006(4) -0.004(4)
C50 0.029(6) 0.114(9) 0.043(7) 0.011(7) 0.013(6) 0.006(6)
C51 0.040(3) 0.052(3) 0.056(4) 0.003(3) 0.007(3) 0.001(2)
C46' 0.074(5) 0.124(6) 0.091(6) -0.029(5) 0.019(5) 0.004(4)
C47' 0.063(6) 0.332(16) 0.098(8) -0.041(10) 0.039(6) 0.030(9)
O3' 0.090(7) 0.179(11) 0.079(7) 0.001(7) 0.040(6) 0.012(7)
C48' 0.17(2) 0.075(11) 0.20(3) 0.022(13) 0.11(2) -0.005(12)
C49' 0.154(11) 0.181(11) 0.175(12) 0.027(9) 0.064(9) -0.015(9)
O4' 0.165(10) 0.241(11) 0.185(11) 0.007(8) 0.103(9) 0.001(8)
C50' 0.083(12) 0.141(15) 0.125(16) -0.083(13) -0.035(11) 0.075(11)
C51' 0.040(3) 0.052(3) 0.056(4) 0.003(3) 0.007(3) 0.001(2)
C52 0.069(4) 0.047(3) 0.074(4) 0.003(3) 0.038(3) -0.004(3)
C53 0.068(4) 0.069(3) 0.090(5) 0.007(3) 0.036(4) -0.014(3)
C54 0.091(5) 0.054(3) 0.090(5) 0.007(3) 0.039(4) 0.006(3)
C55 0.092(5) 0.089(4) 0.091(5) 0.022(4) 0.051(4) 0.010(3)

loop_
_atom_type_symbol
_atom_type_description
_atom_type_scat_dispersion_real
_atom_type_scat_dispersion_imag
_atom_type_scat_source
C C 0.0033 0.0016 'International Tables Vol C Tables 4.2.6.8 and 6.1.1.4'
H H 0.0000 0.0000 'International Tables Vol C Tables 4.2.6.8 and 6.1.1.4'
N N 0.0061 0.0033 'International Tables Vol C Tables 4.2.6.8 and 6.1.1.4'
O O 0.0106 0.0060 'International Tables Vol C Tables 4.2.6.8 and 6.1.1.4'

loop_
_geom_angle_atom_site_label_1
_geom_angle_atom_site_label_2
_geom_angle_atom_site_label_3
_geom_angle
C23 O1 C44 117.3(4)
C45 O2 C46 113.7(5)
C9 O5 C51 119.2(3)
C1 O6 C52 114.6(3)
C20 O7 C54 114.6(3)
C4 N1 C29 121.6(4)
C4 N1 H1 119.2
C29 N1 H1 119.2
C6 C1 O6 120.0(4)
C6 C1 C2 120.9(4)
O6 C1 C2 118.9(4)
C3 C2 C1 118.2(4)
C3 C2 C28 118.5(4)
C1 C2 C28 123.2(4)
C2 C3 C4 122.4(4)
C2 C3 H3A 118.8
C4 C3 H3A 118.8
C5 C4 N1 123.7(4)
C5 C4 C3 117.4(4)
N1 C4 C3 118.9(4)
C4 C5 C6 122.3(4)
C4 C5 H5A 118.9
C6 C5 H5A 118.9
C1 C6 C5 118.7(4)
C1 C6 C7 122.6(4)
C5 C6 C7 118.7(4)
C6 C7 C8 117.9(4)
C6 C7 H7A 107.8
C8 C7 H7A 107.8
C6 C7 H7B 107.8
C8 C7 H7B 107.8
H7A C7 H7B 107.2
C13 C8 C9 117.5(4)
C13 C8 C7 120.0(4)
C9 C8 C7 122.5(4)
O5 C9 C10 119.3(5)
O5 C9 C8 118.9(4)
C10 C9 C8 121.3(4)
C11 C10 C9 118.3(5)
C11 C10 C14 119.1(5)
C9 C10 C14 122.6(5)
C12 C11 C10 122.1(5)
C12 C11 H11A 119.0
C10 C11 H11A 119.0
C11 C12 C13 119.0(5)
C11 C12 H12A 120.5
C13 C12 H12A 120.5
C12 C13 C8 121.7(5)
C12 C13 H13A 119.1
C8 C13 H13A 119.1
C10 C14 C15 117.0(4)
C10 C14 H14A 108.1
C15 C14 H14A 108.1
C10 C14 H14B 108.1
C15 C14 H14B 108.1
H14A C14 H14B 107.3
C16 C15 C20 117.1(5)
C16 C15 C14 119.1(5)
C20 C15 C14 123.8(5)
C17 C16 C15 122.0(6)
C17 C16 H16A 119.0
C15 C16 H16A 119.0
C18 C17 C16 119.4(6)
C18 C17 H17A 120.3
C16 C17 H17A 120.3
C17 C18 C19 121.2(6)
C17 C18 H18A 119.4
C19 C18 H18A 119.4
C18 C19 C20 118.6(5)
C18 C19 C21 119.9(5)
C20 C19 C21 121.4(5)
O7 C20 C19 118.8(5)
O7 C20 C15 119.6(5)
C19 C20 C15 121.4(5)
C19 C21 C22 119.9(4)
C19 C21 H21A 107.3
C22 C21 H21A 107.3
C19 C21 H21B 107.3
C22 C21 H21B 107.3
H21A C21 H21B 106.9
C27 C22 C23 118.1(4)
C27 C22 C21 119.4(4)
C23 C22 C21 122.4(4)
O1 C23 C24 120.0(4)
O1 C23 C22 117.8(4)
C24 C23 C22 122.1(4)
C25 C24 C23 117.6(4)
C25 C24 C28 119.7(4)
C23 C24 C28 122.7(4)
C26 C25 C24 121.0(5)
C26 C25 H25A 119.5
C24 C25 H25A 119.5
C27 C26 C25 120.1(5)
C27 C26 H26A 120.0
C25 C26 H26A 120.0
C22 C27 C26 121.2(4)
C22 C27 H27A 119.4
C26 C27 H27A 119.4
C24 C28 C2 119.2(4)
C24 C28 H28A 107.5
C2 C28 H28A 107.5
C24 C28 H28B 107.5
C2 C28 H28B 107.5
H28A C28 H28B 107.0
N1 C29 C30 110.1(4)
N1 C29 H29A 109.6
C30 C29 H29A 109.6
N1 C29 H29B 109.6
C30 C29 H29B 109.6
H29A C29 H29B 108.1
C43 C30 C31 120.2(4)
C43 C30 C29 120.4(4)
C31 C30 C29 119.3(5)
C30 C31 C32 123.2(5)
C30 C31 C36 119.1(5)
C32 C31 C36 117.8(6)
C33 C32 C31 122.0(7)
C33 C32 H32A 119.0
C31 C32 H32A 119.0
C32 C33 C34 120.0(8)
C32 C33 H33A 120.0
C34 C33 H33A 120.0
C35 C34 C33 120.8(8)
C35 C34 H34A 119.6
C33 C34 H34A 119.6
C34 C35 C36 121.0(8)
C34 C35 H35A 119.5
C36 C35 H35A 119.5
C37 C36 C31 120.2(6)
C37 C36 C35 121.4(7)
C31 C36 C35 118.4(7)
C38 C37 C36 121.4(5)
C38 C37 H37A 119.3
C36 C37 H37A 119.3
C37 C38 C39 120.5(7)
C37 C38 C43 119.8(6)
C39 C38 C43 119.7(7)
C40 C39 C38 121.8(9)
C40 C39 H39A 119.1
C38 C39 H39A 119.1
C39 C40 C41 119.8(10)
C39 C40 H40A 120.1
C41 C40 H40A 120.1
C42 C41 C40 121.2(8)
C42 C41 H41A 119.4
C40 C41 H41A 119.4
C41 C42 C43 120.6(7)
C41 C42 H42A 119.7
C43 C42 H42A 119.7
C30 C43 C42 123.8(5)
C30 C43 C38 119.3(5)
C42 C43 C38 117.0(6)
C45 C44 O1 111.5(5)
C45 C44 H44A 109.3
O1 C44 H44A 109.3
C45 C44 H44B 109.3
O1 C44 H44B 109.3
H44A C44 H44B 108.0
C44 C45 O2 117.6(6)
C44 C45 H45A 107.9
O2 C45 H45A 107.9
C44 C45 H45B 107.9
O2 C45 H45B 107.9
H45A C45 H45B 107.2
O2 C46 C47 116.7(6)
O2 C46 H46A 108.1
C47 C46 H46A 108.1
O2 C46 H46B 108.1
C47 C46 H46B 108.1
H46A C46 H46B 107.3
O3 C47 C46 118.4(10)
O3 C47 H47A 107.7
C46 C47 H47A 107.7
O3 C47 H47B 107.7
C46 C47 H47B 107.7
H47A C47 H47B 107.1
C47 O3 C48 119.2(9)
O3 C48 C49 117.8(12)
O3 C48 H48A 103.7
C49 C48 H48A 104.3
O3 C48 H48B 114.9
C49 C48 H48B 107.3
H48A C48 H48B 107.8
O4 C49 C48 108.3(9)
O4 C49 H49A 106.2
C48 C49 H49A 103.7
O4 C49 H49B 115.2
C48 C49 H49B 114.2
H49A C49 H49B 108.4
C49 O4 C50 117.4(9)
C49 O4 H50C 77.6
C50 O4 H50C 76.3
O4 C50 C51 109.0(8)
O4 C50 H50A 111.6
C51 C50 H50A 112.0
O4 C50 H50B 107.1
C51 C50 H50B 108.2
H50A C50 H50B 108.8
O4 C50 H50C 42.9
C51 C50 H50C 86.8
H50A C50 H50C 88.1
H50B C50 H50C 150.1
O5 C51 C50 104.6(5)
O5 C51 H51A 111.0
C50 C51 H51A 108.6
O5 C51 H51B 110.9
C50 C51 H51B 112.8
H51A C51 H51B 109.0
O5 C51 H51C 111.2
C50 C51 H51C 132.9
H51A C51 H51C 29.6
H51B C51 H51C 82.2
O5 C51 H51D 114.4
C50 C51 H51D 83.6
H51A C51 H51D 127.9
H51B C51 H51D 30.0
H51C C51 H51D 107.4
O3' C48' C49' 109.5(15)
O3' C48' H49A 142.2
C49' C48' H49A 33.2
O3' C48' H48C 109.8
C49' C48' H48C 109.8
H49A C48' H48C 87.7
O3' C48' H48D 109.8
C49' C48' H48D 109.8
H49A C48' H48D 95.1
H48C C48' H48D 108.2
O4' C49' C48' 115.3(17)
O4' C49' H49A 121.3
C48' C49' H49A 15.8
O4' C49' H49C 108.5
C48' C49' H49C 108.5
H49A C49' H49C 116.2
O4' C49' H49D 108.5
C48' C49' H49D 108.5
H49A C49' H49D 92.7
H49C C49' H49D 107.5
C50' O4' C49' 107.1(17)
C50' O4' H50A 44.8
C49' O4' H50A 99.4
C50' O4' H50B 107.6
C49' O4' H50B 141.1
H50A O4' H50B 117.6
O4' C50' H50A 48.2
O4' C50' H50C 117.9
H50A C50' H50C 142.8
O4' C50' H50D 111.5
H50A C50' H50D 64.1
H50C C50' H50D 108.1
O6 C52 C53 108.1(4)
O6 C52 H52A 110.0
C53 C52 H52A 110.2
O6 C52 H52B 110.2
C53 C52 H52B 110.0
H52A C52 H52B 108.4
C52 C53 H53A 109.6
C52 C53 H53B 109.5
H53A C53 H53B 109.5
C52 C53 H53C 109.3
H53A C53 H53C 109.5
H53B C53 H53C 109.4
O7 C54 C55 108.4(4)
O7 C54 H54A 110.4
C55 C54 H54A 110.0
O7 C54 H54B 109.9
C55 C54 H54B 109.6
H54A C54 H54B 108.4
C54 C55 H55A 110.0
C54 C55 H55B 109.4
H55A C55 H55B 109.5
C54 C55 H55C 109.0
H55A C55 H55C 109.5
H55B C55 H55C 109.4

loop_
_geom_bond_atom_site_label_1
_geom_bond_atom_site_label_2
_geom_bond_distance
O1 C23 1.384(5)
O1 C44 1.417(5)
O2 C45 1.384(6)
O2 C46 1.394(6)
O5 C9 1.386(5)
O5 C51 1.435(5)
O6 C1 1.396(4)
O6 C52 1.429(5)
O7 C20 1.383(5)
O7 C54 1.428(6)
N1 C4 1.394(5)
N1 C29 1.452(5)
N1 H1 0.8600
C1 C6 1.388(6)
C1 C2 1.400(6)
C2 C3 1.385(5)
C2 C28 1.526(6)
C3 C4 1.397(6)
C3 H3A 0.9300
C4 C5 1.381(6)
C5 C6 1.391(5)
C5 H5A 0.9300
C6 C7 1.513(6)
C7 C8 1.516(6)
C7 H7A 0.9700
C7 H7B 0.9700
C8 C13 1.387(6)
C8 C9 1.400(6)
C9 C10 1.392(6)
C10 C11 1.374(7)
C10 C14 1.524(7)
C11 C12 1.365(7)
C11 H11A 0.9300
C12 C13 1.380(7)
C12 H12A 0.9300
C13 H13A 0.9300
C14 C15 1.524(7)
C14 H14A 0.9700
C14 H14B 0.9700
C15 C16 1.395(7)
C15 C20 1.400(7)
C16 C17 1.379(8)
C16 H16A 0.9300
C17 C18 1.371(7)
C17 H17A 0.9300
C18 C19 1.385(7)
C18 H18A 0.9300
C19 C20 1.394(7)
C19 C21 1.517(7)
C21 C22 1.520(6)
C21 H21A 0.9700
C21 H21B 0.9700
C22 C27 1.372(6)
C22 C23 1.399(6)
C23 C24 1.386(6)
C24 C25 1.385(6)
C24 C28 1.520(6)
C25 C26 1.383(6)
C25 H25A 0.9300
C26 C27 1.369(6)
C26 H26A 0.9300
C27 H27A 0.9300
C28 H28A 0.9700
C28 H28B 0.9700
C29 C30 1.524(6)
C29 H29A 0.9700
C29 H29B 0.9700
C30 C43 1.395(6)
C30 C31 1.402(6)
C31 C32 1.413(7)
C31 C36 1.425(7)
C32 C33 1.355(9)
C32 H32A 0.9300
C33 C34 1.398(11)
C33 H33A 0.9300
C34 C35 1.343(11)
C34 H34A 0.9300
C35 C36 1.432(9)
C35 H35A 0.9300
C36 C37 1.373(8)
C37 C38 1.366(8)
C37 H37A 0.9300
C38 C39 1.415(10)
C38 C43 1.436(7)
C39 C40 1.318(11)
C39 H39A 0.9300
C40 C41 1.419(12)
C40 H40A 0.9300
C41 C42 1.366(9)
C41 H41A 0.9300
C42 C43 1.420(7)
C42 H42A 0.9300
C44 C45 1.388(7)
C44 H44A 0.9700
C44 H44B 0.9700
C45 H45A 0.9700
C45 H45B 0.9700
C46 C47 1.489(6)
C46 H46A 0.9700
C46 H46B 0.9700
C47 O3 1.313(8)
C47 H47A 0.9700
C47 H47B 0.9700
O3 C48 1.377(9)
C48 C49 1.528(14)
C48 H48A 0.9714
C48 H48B 0.9715
C49 O4 1.396(9)
C49 H49A 0.9711
C49 H49B 0.9714
O4 C50 1.417(9)
O4 H50C 1.1052
C50 C51 1.495(12)
C50 H50A 0.9712
C50 H50B 0.9714
C50 H50C 1.5769
C51 H51A 0.9713
C51 H51B 0.9715
C51 H51C 1.0406
C51 H51D 0.9121
O3' C48' 1.404(9)
C48' C49' 1.521(17)
C48' H49A 0.5495
C48' H48C 0.9700
C48' H48D 0.9700
C49' O4' 1.453(10)
C49' H49A 1.1028
C49' H49C 0.9700
C49' H49D 0.9700
O4' C50' 1.351(9)
O4' H50A 1.0092
O4' H50B 0.8341
C50' H50A 0.9538
C50' H50C 0.9708
C50' H50D 0.9713
C52 C53 1.505(6)
C52 H52A 0.9708
C52 H52B 0.9711
C53 H53A 0.9612
C53 H53B 0.9609
C53 H53C 0.9612
C54 C55 1.494(7)
C54 H54A 0.9709
C54 H54B 0.9711
C55 H55A 0.9613
C55 H55B 0.9608
C55 H55C 0.9612

loop_
_geom_torsion_atom_site_label_1
_geom_torsion_atom_site_label_2
_geom_torsion_atom_site_label_3
_geom_torsion_atom_site_label_4
_geom_torsion
C52 O6 C1 C6 90.5(5)
C52 O6 C1 C2 -93.9(5)
C6 C1 C2 C3 -1.7(6)
O6 C1 C2 C3 -177.3(3)
C6 C1 C2 C28 -178.2(4)
O6 C1 C2 C28 6.2(6)
C1 C2 C3 C4 -1.3(6)
C28 C2 C3 C4 175.4(4)
C29 N1 C4 C5 -11.2(7)
C29 N1 C4 C3 168.6(4)
C2 C3 C4 C5 2.4(6)
C2 C3 C4 N1 -177.5(4)
N1 C4 C5 C6 179.3(4)
C3 C4 C5 C6 -0.5(6)
O6 C1 C6 C5 179.0(3)
C2 C1 C6 C5 3.5(6)
O6 C1 C6 C7 -0.8(6)
C2 C1 C6 C7 -176.3(4)
C4 C5 C6 C1 -2.4(6)
C4 C5 C6 C7 177.4(4)
C1 C6 C7 C8 41.5(6)
C5 C6 C7 C8 -138.3(4)
C6 C7 C8 C13 -121.5(5)
C6 C7 C8 C9 61.3(6)
C51 O5 C9 C10 92.3(5)
C51 O5 C9 C8 -96.1(5)
C13 C8 C9 O5 -167.8(4)
C7 C8 C9 O5 9.4(6)
C13 C8 C9 C10 3.6(6)
C7 C8 C9 C10 -179.2(4)
O5 C9 C10 C11 168.5(4)
C8 C9 C10 C11 -2.9(7)
O5 C9 C10 C14 -9.3(6)
C8 C9 C10 C14 179.3(4)
C9 C10 C11 C12 0.4(7)
C14 C10 C11 C12 178.2(5)
C10 C11 C12 C13 1.3(8)
C11 C12 C13 C8 -0.4(8)
C9 C8 C13 C12 -1.9(7)
C7 C8 C13 C12 -179.2(5)
C11 C10 C14 C15 114.2(5)
C9 C10 C14 C15 -68.0(6)
C10 C14 C15 C16 137.9(5)
C10 C14 C15 C20 -40.8(7)
C20 C15 C16 C17 1.5(7)
C14 C15 C16 C17 -177.3(5)
C15 C16 C17 C18 1.8(8)
C16 C17 C18 C19 -1.6(8)
C17 C18 C19 C20 -1.9(7)
C17 C18 C19 C21 -180.0(4)
C54 O7 C20 C19 92.9(5)
C54 O7 C20 C15 -91.1(5)
C18 C19 C20 O7 -178.7(4)
C21 C19 C20 O7 -0.7(6)
C18 C19 C20 C15 5.4(6)
C21 C19 C20 C15 -176.6(4)
C16 C15 C20 O7 179.0(4)
C14 C15 C20 O7 -2.2(7)
C16 C15 C20 C19 -5.1(6)
C14 C15 C20 C19 173.7(4)
C18 C19 C21 C22 -130.1(5)
C20 C19 C21 C22 52.0(6)
C19 C21 C22 C27 -131.6(5)
C19 C21 C22 C23 51.6(7)
C44 O1 C23 C24 -78.6(5)
C44 O1 C23 C22 104.3(5)
C27 C22 C23 O1 178.2(4)
C21 C22 C23 O1 -5.0(6)
C27 C22 C23 C24 1.2(7)
C21 C22 C23 C24 178.0(4)
O1 C23 C24 C25 -179.4(4)
C22 C23 C24 C25 -2.4(7)
O1 C23 C24 C28 2.5(6)
C22 C23 C24 C28 179.5(4)
C23 C24 C25 C26 1.8(7)
C28 C24 C25 C26 180.0(4)
C24 C25 C26 C27 0.0(8)
C23 C22 C27 C26 0.7(7)
C21 C22 C27 C26 -176.2(5)
C25 C26 C27 C22 -1.3(8)
C25 C24 C28 C2 124.2(5)
C23 C24 C28 C2 -57.7(6)
C3 C2 C28 C24 141.8(4)
C1 C2 C28 C24 -41.7(6)
C4 N1 C29 C30 -166.4(4)
N1 C29 C30 C43 90.5(5)
N1 C29 C30 C31 -86.9(5)
C43 C30 C31 C32 -176.3(5)
C29 C30 C31 C32 1.2(7)
C43 C30 C31 C36 2.4(7)
C29 C30 C31 C36 179.8(4)
C30 C31 C32 C33 178.8(5)
C36 C31 C32 C33 0.2(8)
C31 C32 C33 C34 -0.4(10)
C32 C33 C34 C35 0.7(12)
C33 C34 C35 C36 -0.8(12)
C30 C31 C36 C37 -1.1(7)
C32 C31 C36 C37 177.6(5)
C30 C31 C36 C35 -179.0(5)
C32 C31 C36 C35 -0.3(7)
C34 C35 C36 C37 -177.3(7)
C34 C35 C36 C31 0.6(10)
C31 C36 C37 C38 -0.3(8)
C35 C36 C37 C38 177.6(5)
C36 C37 C38 C39 -177.1(6)
C36 C37 C38 C43 0.4(9)
C37 C38 C39 C40 177.0(8)
C43 C38 C39 C40 -0.5(12)
C38 C39 C40 C41 1.3(14)
C39 C40 C41 C42 -1.2(14)
C40 C41 C42 C43 0.3(11)
C31 C30 C43 C42 176.5(5)
C29 C30 C43 C42 -1.0(7)
C31 C30 C43 C38 -2.3(7)
C29 C30 C43 C38 -179.8(4)
C41 C42 C43 C30 -178.3(5)
C41 C42 C43 C38 0.5(8)
C37 C38 C43 C30 0.9(8)
C39 C38 C43 C30 178.4(5)
C37 C38 C43 C42 -177.9(5)
C39 C38 C43 C42 -0.4(8)
C23 O1 C44 C45 -150.0(6)
O1 C44 C45 O2 -167.0(6)
C46 O2 C45 C44 -171.3(7)
C45 O2 C46 C47 -73.9(9)
O2 C46 C47 O3 -58.6(12)
C46 C47 O3 C48 76.2(13)
C47 O3 C48 C49 74.7(15)
O3 C48 C49 O4 -77.0(15)
C48 C49 O4 C50 -179.8(12)
C49 O4 C50 C51 130.7(12)
C9 O5 C51 C50 -171.3(8)
O4 C50 C51 O5 -170.1(9)
O3' C48' C49' O4' -56(2)
C48' C49' O4' C50' -57(2)
C1 O6 C52 C53 179.2(4)
C20 O7 C54 C55 -176.5(4)
